data_7010590
loop_
_publ_author_name
'Anderson, Kirsty M.'
'Connelly, Neil G.'
'Goodwin, Nicholas J.'
'Lewis, Gareth R.'
'Moreno, Maria Teresa'
'Orpen, A. Guy'
'Wood, Andrew J.'

_publ_section_title
;
 Cyanide-bridged complexes with Sn(II)Mn(I), Sn(II)Mn(II), Sn(IV)Mn(I)
 and Sn(IV)Mn(II) oxidation states&#x200A;&#x2020;
;
_journal_issue 9
_journal_name_full 'Journal of the Chemical Society, Dalton Transactions'
_journal_page_first 1421
_journal_paper_doi 10.1039/b100721l
_journal_year 2001
_chemical_formula_sum 'C52 H44 Cl2 F6 Mn N O P5 Sn'
_chemical_formula_weight 1212.26
_chemical_name_systematic
;
?
;
_space_group_IT_number 33
_symmetry_cell_setting orthorhombic
_symmetry_space_group_name_Hall 'P 2c -2n'
_symmetry_space_group_name_H-M 'P n a 21'
_atom_sites_solution_hydrogens geom
_atom_sites_solution_primary direct
_atom_sites_solution_secondary difmap
_audit_creation_method SHELXL-97
_cell_angle_alpha 90.00
_cell_angle_beta 90.00
_cell_angle_gamma 90.00
_cell_formula_units_Z 4
_cell_length_a 22.507(3)
_cell_length_b 11.769(3)
_cell_length_c 19.066(4)
_cell_measurement_reflns_used 102
_cell_measurement_temperature 173(2)
_cell_volume 5050.3(18)
_computing_cell_refinement 'SAINT (Siemens, 1995b)'
_computing_data_collection 'SMART (Siemens, 1995b)'
_computing_data_reduction 'SAINT (Siemens, 1995b)'
_computing_molecular_graphics 'SHELXTL (Siemens, 1995a)'
_computing_publication_material 'SHELXTL (Siemens, 1995a)'
_computing_structure_refinement 'SHELXL-97 (Sheldrick, 1997)'
_computing_structure_solution 'SHELXS-97 (Sheldrick, 1990)'
_diffrn_ambient_temperature 173(2)
_diffrn_measured_fraction_theta_full 1.000
_diffrn_measured_fraction_theta_max 1.000
_diffrn_measurement_device_type 'Siemens CCD Area Detector'
_diffrn_measurement_method '\w rotation with narrow frames'
_diffrn_radiation_monochromator graphite
_diffrn_radiation_source 'fine-focus sealed tube'
_diffrn_radiation_type MoK\a
_diffrn_radiation_wavelength 0.71073
_diffrn_reflns_av_R_equivalents 0.0959
_diffrn_reflns_av_sigmaI/netI 0.0942
_diffrn_reflns_limit_h_max 26
_diffrn_reflns_limit_h_min -26
_diffrn_reflns_limit_k_max 14
_diffrn_reflns_limit_k_min -12
_diffrn_reflns_limit_l_max 22
_diffrn_reflns_limit_l_min -16
_diffrn_reflns_number 26110
_diffrn_reflns_theta_full 25.00
_diffrn_reflns_theta_max 25.00
_diffrn_reflns_theta_min 1.81
_diffrn_standards_decay_% 0
_exptl_absorpt_coefficient_mu 1.072
_exptl_absorpt_correction_T_max 1.000000
_exptl_absorpt_correction_T_min 0.672033
_exptl_absorpt_correction_type none
_exptl_absorpt_process_details 'SADABS (Sheldrick, 1996)'
_exptl_crystal_colour red
_exptl_crystal_density_diffrn 1.595
_exptl_crystal_density_meas ?
_exptl_crystal_density_method .
_exptl_crystal_description block
_exptl_crystal_F_000 2436
_exptl_crystal_size_max 0.3
_exptl_crystal_size_mid 0.2
_exptl_crystal_size_min 0.1
_refine_diff_density_max 0.883
_refine_diff_density_min -1.853
_refine_diff_density_rms 0.150
_refine_ls_abs_structure_details 'Flack H D (1983), Acta Cryst. A39, 876-881'
_refine_ls_abs_structure_Flack 0.02(4)
_refine_ls_extinction_method none
_refine_ls_goodness_of_fit_ref 1.045
_refine_ls_hydrogen_treatment constr
_refine_ls_matrix_type full
_refine_ls_number_parameters 641
_refine_ls_number_reflns 7908
_refine_ls_number_restraints 13
_refine_ls_restrained_S_all 1.044
_refine_ls_R_factor_all 0.1050
_refine_ls_R_factor_gt 0.0711
_refine_ls_shift/su_max 0.000
_refine_ls_shift/su_mean 0.000
_refine_ls_structure_factor_coef Fsqd
_refine_ls_weighting_details 'calc w=1/[\s^2^(Fo^2^)+(0.1279P)^2^+3.3389P] where P=(Fo^2^+2Fc^2^)/3'
_refine_ls_weighting_scheme calc
_refine_ls_wR_factor_gt 0.1875
_refine_ls_wR_factor_ref 0.2058
_reflns_number_gt 5748
_reflns_number_total 7908
_reflns_threshold_expression >2sigma(I)
_cod_data_source_file b100721l.txt
_cod_data_source_block 5+
_cod_depositor_comments
;
The following automatic conversions were performed:
'_symmetry_cell_setting' value 'Orthorhombic' changed to 'orthorhombic'
according to '/home/saulius/struct/CIF-dictionaries/cif_core.dic'
dictionary named 'cif_core.dic' version 2.4.1 from 2010-06-29.

Automatic conversion script
Id: cif_fix_enum 1527 2010-12-29 10:47:43Z saulius 
;
_cod_original_cell_volume 5046.9(19)
_cod_original_sg_symbol_H-M Pna2(1)
_cod_database_code 7010590

loop_
_symmetry_equiv_pos_as_xyz
'x, y, z'
'-x, -y, z+1/2'
'x+1/2, -y+1/2, z'
'-x+1/2, y+1/2, z+1/2'

loop_
_atom_site_label
_atom_site_type_symbol
_atom_site_fract_x
_atom_site_fract_y
_atom_site_fract_z
_atom_site_U_iso_or_equiv
_atom_site_adp_type
_atom_site_occupancy
_atom_site_symmetry_multiplicity
_atom_site_calc_flag
_atom_site_refinement_flags
_atom_site_disorder_assembly
_atom_site_disorder_group
Sn1 Sn 0.02423(4) -1.08407(8) 0.08029(7) 0.0510(3) Uani 1 1 d . . .
Cl1 Cl 0.0124(2) -1.0292(4) 0.2026(2) 0.0695(13) Uani 1 1 d . . .
Cl2 Cl 0.11078(15) -1.2011(3) 0.10444(18) 0.0411(8) Uani 1 1 d . . .
Mn1 Mn 0.16721(6) -0.75551(12) -0.01539(9) 0.0145(3) Uani 1 1 d . . .
P1 P 0.24126(11) -0.8275(2) 0.05905(14) 0.0168(6) Uani 1 1 d . . .
P2 P 0.20986(11) -0.9119(2) -0.07269(15) 0.0168(6) Uani 1 1 d . . .
P3 P 0.08833(11) -0.6984(2) -0.08711(15) 0.0162(6) Uani 1 1 d . . .
P4 P 0.12546(11) -0.5956(2) 0.03914(16) 0.0180(6) Uani 1 1 d . . .
O1 O 0.2529(3) -0.5981(7) -0.0839(5) 0.0299(19) Uani 1 1 d . . .
N1 N 0.0844(4) -0.9295(7) 0.0597(5) 0.021(2) Uani 1 1 d . . .
C1 C 0.1136(5) -0.8644(10) 0.0319(6) 0.022(3) Uani 1 1 d . . .
C2 C 0.2203(5) -0.6578(9) -0.0578(6) 0.018(2) Uani 1 1 d . . .
C3 C 0.2445(4) -0.9626(9) 0.0085(5) 0.017(2) Uani 1 1 d . . .
H3A H 0.2850 -0.9881 0.0010 0.020 Uiso 1 1 calc R . .
H3B H 0.2216 -1.0226 0.0305 0.020 Uiso 1 1 calc R . .
C4 C 0.3164(4) -0.7716(9) 0.0615(6) 0.020(2) Uani 1 1 d . . .
C5 C 0.3262(4) -0.6547(9) 0.0606(6) 0.022(2) Uani 1 1 d . . .
H5A H 0.2945 -0.6059 0.0518 0.027 Uiso 1 1 calc R . .
C6 C 0.3820(5) -0.6100(10) 0.0727(8) 0.038(3) Uani 1 1 d . . .
H6A H 0.3878 -0.5318 0.0721 0.046 Uiso 1 1 calc R . .
C7 C 0.4294(5) -0.6819(12) 0.0856(7) 0.040(3) Uani 1 1 d . . .
H7A H 0.4668 -0.6523 0.0957 0.048 Uiso 1 1 calc R . .
C8 C 0.4206(4) -0.7999(10) 0.0835(7) 0.032(2) Uani 1 1 d . . .
H8A H 0.4529 -0.8480 0.0902 0.039 Uiso 1 1 calc R . .
C9 C 0.3639(4) -0.8472(11) 0.0714(7) 0.032(2) Uani 1 1 d . . .
H9A H 0.3582 -0.9254 0.0701 0.039 Uiso 1 1 calc R . .
C10 C 0.2251(4) -0.8530(9) 0.1490(6) 0.018(2) Uani 1 1 d U . .
C11 C 0.1919(5) -0.9448(9) 0.1737(7) 0.026(3) Uani 1 1 d . . .
H11A H 0.1792 -1.0006 0.1426 0.031 Uiso 1 1 calc R . .
C12 C 0.1778(5) -0.9535(12) 0.2441(7) 0.033(3) Uani 1 1 d . . .
H12A H 0.1555 -1.0149 0.2596 0.040 Uiso 1 1 calc R . .
C13 C 0.1963(7) -0.8729(13) 0.2917(8) 0.050(4) Uani 1 1 d . . .
H13A H 0.1863 -0.8798 0.3389 0.060 Uiso 1 1 calc R . .
C14 C 0.2293(6) -0.7835(12) 0.2695(6) 0.039(3) Uani 1 1 d . . .
H14A H 0.2412 -0.7287 0.3016 0.046 Uiso 1 1 calc R . .
C15 C 0.2454(5) -0.7726(10) 0.1998(7) 0.029(3) Uani 1 1 d . . .
H15A H 0.2695 -0.7126 0.1859 0.035 Uiso 1 1 calc R . .
C16 C 0.2679(4) -0.8867(9) -0.1364(6) 0.018(2) Uani 1 1 d . . .
C17 C 0.2641(5) -0.8001(9) -0.1841(6) 0.021(2) Uani 1 1 d . . .
H17A H 0.2320 -0.7507 -0.1817 0.025 Uiso 1 1 calc R . .
C18 C 0.3057(6) -0.7836(11) -0.2348(7) 0.033(3) Uani 1 1 d . . .
H18A H 0.3021 -0.7234 -0.2662 0.039 Uiso 1 1 calc R . .
C19 C 0.3549(5) -0.8594(12) -0.2396(7) 0.036(3) Uani 1 1 d . . .
H19A H 0.3842 -0.8495 -0.2735 0.044 Uiso 1 1 calc R . .
C20 C 0.3578(5) -0.9504(10) -0.1910(7) 0.032(3) Uani 1 1 d . . .
H20A H 0.3888 -1.0024 -0.1940 0.039 Uiso 1 1 calc R . .
C21 C 0.3167(5) -0.9625(10) -0.1409(7) 0.026(3) Uani 1 1 d . . .
H21A H 0.3202 -1.0214 -0.1087 0.032 Uiso 1 1 calc R . .
C22 C 0.1681(4) -1.0254(9) -0.1131(6) 0.022(3) Uani 1 1 d . . .
C23 C 0.1403(5) -1.1120(10) -0.0695(7) 0.034(3) Uani 1 1 d . . .
H23 H 0.1454 -1.1145 -0.0211 0.041 Uiso 1 1 calc R . .
C24 C 0.1047(7) -1.1923(11) -0.1061(10) 0.059(5) Uani 1 1 d . . .
H24A H 0.0865 -1.2498 -0.0804 0.071 Uiso 1 1 calc R . .
C25 C 0.0959(7) -1.1891(14) -0.1776(8) 0.049(4) Uani 1 1 d U . .
H25A H 0.0721 -1.2438 -0.1987 0.059 Uiso 1 1 calc R . .
C26 C 0.1218(6) -1.1062(11) -0.2183(8) 0.040(3) Uani 1 1 d . . .
H26A H 0.1152 -1.1028 -0.2664 0.048 Uiso 1 1 calc R . .
C27 C 0.1588(5) -1.0263(10) -0.1842(7) 0.029(3) Uani 1 1 d . . .
H27A H 0.1777 -0.9716 -0.2115 0.035 Uiso 1 1 calc R . .
C28 C 0.0741(4) -0.5688(9) -0.0363(6) 0.021(2) Uani 1 1 d . . .
H28A H 0.0329 -0.5635 -0.0214 0.025 Uiso 1 1 calc R . .
H28B H 0.0849 -0.5009 -0.0622 0.025 Uiso 1 1 calc R . .
C29 C 0.1053(4) -0.6592(9) -0.1769(6) 0.019(2) Uani 1 1 d . . .
C30 C 0.0936(5) -0.7361(10) -0.2322(7) 0.031(3) Uani 1 1 d . . .
H30A H 0.0723 -0.8022 -0.2228 0.037 Uiso 1 1 calc R . .
C31 C 0.1125(6) -0.7159(11) -0.2985(7) 0.036(3) Uani 1 1 d . . .
H31A H 0.1035 -0.7674 -0.3340 0.043 Uiso 1 1 calc R . .
C32 C 0.1448(6) -0.6200(11) -0.3139(7) 0.036(3) Uani 1 1 d . . .
H32A H 0.1589 -0.6080 -0.3592 0.043 Uiso 1 1 calc R . .
C33 C 0.1564(6) -0.5408(12) -0.2610(7) 0.037(3) Uani 1 1 d . . .
H33A H 0.1768 -0.4741 -0.2710 0.045 Uiso 1 1 calc R . .
C34 C 0.1371(5) -0.5632(10) -0.1942(7) 0.028(3) Uani 1 1 d . . .
H34A H 0.1458 -0.5112 -0.1589 0.034 Uiso 1 1 calc R . .
C35 C 0.0198(4) -0.7777(9) -0.0928(6) 0.019(2) Uani 1 1 d . . .
C36 C -0.0357(4) -0.7221(11) -0.0937(7) 0.032(3) Uani 1 1 d . . .
H36A H -0.0376 -0.6435 -0.0899 0.038 Uiso 1 1 calc R . .
C37 C -0.0876(5) -0.7860(11) -0.1003(6) 0.030(3) Uani 1 1 d . . .
H37A H -0.1242 -0.7495 -0.1024 0.036 Uiso 1 1 calc R . .
C38 C -0.0851(5) -0.9043(12) -0.1038(6) 0.034(3) Uani 1 1 d . . .
H38A H -0.1200 -0.9466 -0.1057 0.040 Uiso 1 1 calc R . .
C39 C -0.0307(5) -0.9578(9) -0.1042(6) 0.029(3) Uani 1 1 d . . .
H39A H -0.0295 -1.0364 -0.1085 0.035 Uiso 1 1 calc R . .
C40 C 0.0225(4) -0.8979(9) -0.0986(6) 0.023(3) Uani 1 1 d . . .
H40A H 0.0588 -0.9356 -0.0986 0.027 Uiso 1 1 calc R . .
C41 C 0.1760(4) -0.4767(8) 0.0500(6) 0.021(3) Uani 1 1 d . . .
C42 C 0.1912(6) -0.4082(10) -0.0064(7) 0.032(3) Uani 1 1 d . . .
H42A H 0.1711 -0.4149 -0.0488 0.038 Uiso 1 1 calc R . .
C43 C 0.2381(7) -0.3271(11) 0.0015(8) 0.048(4) Uani 1 1 d . . .
H43A H 0.2478 -0.2780 -0.0350 0.058 Uiso 1 1 calc R . .
C44 C 0.2691(6) -0.3234(11) 0.0657(9) 0.047(4) Uani 1 1 d . . .
H44A H 0.3009 -0.2734 0.0705 0.056 Uiso 1 1 calc R . .
C45 C 0.2538(5) -0.3917(12) 0.1214(8) 0.045(4) Uani 1 1 d . . .
H45A H 0.2739 -0.3860 0.1639 0.054 Uiso 1 1 calc R . .
C46 C 0.2069(5) -0.4710(9) 0.1131(7) 0.026(3) Uani 1 1 d . . .
H46A H 0.1969 -0.5192 0.1499 0.032 Uiso 1 1 calc R . .
C47 C 0.0800(4) -0.5970(8) 0.1191(6) 0.017(2) Uani 1 1 d . . .
C48 C 0.0827(5) -0.6872(9) 0.1649(6) 0.022(3) Uani 1 1 d . . .
H48A H 0.1075 -0.7485 0.1555 0.027 Uiso 1 1 calc R . .
C49 C 0.0482(5) -0.6858(10) 0.2252(7) 0.028(3) Uani 1 1 d . . .
H49A H 0.0477 -0.7478 0.2554 0.033 Uiso 1 1 calc R . .
C50 C 0.0133(5) -0.5867(12) 0.2400(8) 0.039(3) Uani 1 1 d . . .
H50A H -0.0087 -0.5821 0.2813 0.046 Uiso 1 1 calc R . .
C51 C 0.0127(5) -0.5001(10) 0.1935(7) 0.031(3) Uani 1 1 d . . .
H51A H -0.0110 -0.4370 0.2025 0.038 Uiso 1 1 calc R . .
C52 C 0.0456(5) -0.5028(10) 0.1341(7) 0.025(3) Uani 1 1 d . . .
H52A H 0.0451 -0.4414 0.1035 0.030 Uiso 1 1 calc R . .
P5 P -0.07512(15) -1.3238(3) -0.0308(2) 0.0307(8) Uani 1 1 d . . .
F1 F -0.0912(5) -1.2053(9) -0.0001(9) 0.114(5) Uani 1 1 d . A .
F2 F -0.0619(5) -1.4392(9) -0.0601(10) 0.123(6) Uani 1 1 d . A .
F3 F -0.1327(12) -1.379(2) 0.0043(13) 0.107(7) Uani 0.64(2) 1 d P A 1
F4 F -0.0276(11) -1.2565(18) -0.0745(12) 0.107(7) Uani 0.64(2) 1 d P A 1
F5 F -0.0347(18) -1.3407(17) 0.0312(18) 0.123(12) Uani 0.64(2) 1 d P A 1
F6 F -0.1159(9) -1.3054(13) -0.0999(10) 0.070(6) Uani 0.64(2) 1 d P A 1
F3' F -0.1405(10) -1.341(3) -0.031(3) 0.100(16) Uani 0.36(2) 1 d P A 2
F4' F -0.0048(9) -1.317(3) -0.016(3) 0.100(16) Uani 0.36 1 d P A 2
F5' F -0.072(3) -1.340(10) 0.033(5) 0.29(7) Uani 0.36(2) 1 d P A 2
F6' F -0.074(4) -1.313(5) -0.097(4) 0.22(4) Uani 0.36(2) 1 d P A 2

loop_
_atom_site_aniso_label
_atom_site_aniso_U_11
_atom_site_aniso_U_22
_atom_site_aniso_U_33
_atom_site_aniso_U_23
_atom_site_aniso_U_13
_atom_site_aniso_U_12
Sn1 0.0419(5) 0.0362(5) 0.0751(8) 0.0047(6) -0.0028(6) -0.0068(4)
Cl1 0.071(3) 0.083(3) 0.054(3) 0.016(2) 0.034(2) 0.007(2)
Cl2 0.0533(19) 0.0193(15) 0.051(2) 0.0059(14) -0.0060(16) 0.0057(14)
Mn1 0.0118(6) 0.0110(7) 0.0207(8) 0.0005(6) -0.0009(6) 0.0002(6)
P1 0.0153(12) 0.0153(13) 0.0199(16) -0.0027(11) -0.0002(11) 0.0016(10)
P2 0.0133(13) 0.0147(14) 0.0225(16) -0.0001(12) 0.0010(12) 0.0005(10)
P3 0.0143(13) 0.0135(13) 0.0209(15) 0.0005(11) -0.0021(11) 0.0015(10)
P4 0.0153(13) 0.0140(14) 0.0248(16) -0.0017(12) 0.0000(12) 0.0010(10)
O1 0.025(4) 0.026(5) 0.038(5) 0.000(4) 0.009(4) -0.007(4)
N1 0.020(4) 0.018(5) 0.026(6) 0.001(4) 0.001(4) -0.001(4)
C1 0.017(5) 0.022(6) 0.028(7) -0.004(5) -0.003(5) 0.015(5)
C2 0.020(5) 0.015(6) 0.021(6) -0.009(5) -0.004(5) 0.002(5)
C3 0.015(5) 0.020(6) 0.016(6) -0.002(4) 0.005(4) 0.003(4)
C4 0.019(5) 0.021(6) 0.019(6) -0.004(5) 0.000(4) -0.003(4)
C5 0.020(5) 0.021(6) 0.025(7) 0.000(5) -0.007(5) 0.003(4)
C6 0.041(7) 0.027(7) 0.046(8) -0.019(6) 0.001(7) -0.011(5)
C7 0.015(6) 0.066(9) 0.038(8) 0.009(7) 0.000(6) -0.002(6)
C8 0.014(3) 0.044(5) 0.039(5) 0.013(5) -0.014(4) 0.005(3)
C9 0.014(3) 0.044(5) 0.039(5) 0.013(5) -0.014(4) 0.005(3)
C10 0.018(2) 0.018(2) 0.019(2) -0.0003(10) -0.0003(10) 0.0006(10)
C11 0.019(5) 0.013(6) 0.045(8) 0.006(5) -0.003(5) -0.006(4)
C12 0.029(7) 0.048(9) 0.023(7) 0.004(6) -0.001(6) -0.004(6)
C13 0.058(9) 0.047(9) 0.044(10) 0.008(7) 0.020(8) -0.006(8)
C14 0.053(8) 0.046(9) 0.017(7) -0.010(6) 0.004(6) -0.019(7)
C15 0.040(7) 0.022(6) 0.026(7) -0.008(5) 0.003(6) -0.006(5)
C16 0.013(5) 0.017(6) 0.025(6) 0.000(5) 0.001(5) -0.001(4)
C17 0.027(6) 0.016(6) 0.022(6) 0.001(5) -0.006(5) 0.007(5)
C18 0.035(7) 0.033(8) 0.030(8) -0.002(5) 0.009(6) -0.002(6)
C19 0.028(7) 0.056(9) 0.025(7) 0.000(6) 0.017(5) 0.003(6)
C20 0.028(6) 0.029(7) 0.040(8) -0.006(6) 0.006(6) 0.014(5)
C21 0.022(6) 0.016(6) 0.041(8) 0.010(5) 0.005(5) 0.005(5)
C22 0.016(5) 0.015(6) 0.035(7) 0.006(5) -0.008(5) -0.001(4)
C23 0.036(7) 0.020(6) 0.046(8) 0.001(6) -0.010(6) -0.010(5)
C24 0.056(9) 0.020(8) 0.101(15) 0.008(8) -0.006(9) -0.005(7)
C25 0.049(4) 0.049(4) 0.050(4) -0.0004(10) -0.0007(10) -0.0004(10)
C26 0.044(8) 0.039(8) 0.038(8) -0.010(6) -0.021(6) 0.011(6)
C27 0.018(6) 0.019(6) 0.050(9) -0.005(6) -0.001(6) 0.004(5)
C28 0.013(5) 0.015(5) 0.034(7) -0.008(5) -0.004(5) 0.004(4)
C29 0.010(5) 0.019(6) 0.029(7) 0.011(5) -0.004(5) 0.003(4)
C30 0.026(6) 0.023(7) 0.043(8) 0.004(6) 0.007(6) 0.006(5)
C31 0.041(8) 0.035(8) 0.030(8) -0.013(6) 0.001(6) 0.015(6)
C32 0.040(7) 0.037(8) 0.029(8) 0.021(6) 0.017(6) 0.014(6)
C33 0.038(7) 0.035(8) 0.039(9) 0.015(6) 0.000(6) 0.001(6)
C34 0.023(6) 0.032(7) 0.029(7) 0.001(5) -0.003(5) 0.004(5)
C35 0.012(5) 0.020(6) 0.025(6) 0.002(5) -0.010(4) -0.003(4)
C36 0.010(5) 0.036(7) 0.049(9) 0.004(6) 0.001(5) -0.002(5)
C37 0.020(6) 0.039(8) 0.030(7) 0.000(6) -0.002(5) -0.005(5)
C38 0.018(6) 0.062(10) 0.020(7) -0.001(6) -0.003(5) -0.010(6)
C39 0.045(7) 0.007(5) 0.033(8) 0.005(5) -0.008(6) -0.002(5)
C40 0.009(5) 0.028(6) 0.031(7) -0.008(5) -0.005(5) -0.005(4)
C41 0.008(5) 0.010(5) 0.046(8) -0.016(5) 0.002(5) 0.000(4)
C42 0.038(7) 0.024(6) 0.034(8) -0.003(6) 0.002(6) -0.006(5)
C43 0.056(9) 0.029(8) 0.060(11) 0.000(7) 0.021(8) -0.024(7)
C44 0.044(8) 0.028(7) 0.069(11) -0.014(7) 0.025(9) -0.007(6)
C45 0.021(6) 0.057(10) 0.058(10) -0.035(8) -0.003(6) -0.006(6)
C46 0.019(6) 0.020(6) 0.040(8) -0.007(5) 0.011(5) 0.000(5)
C47 0.015(5) 0.010(5) 0.027(6) -0.013(5) -0.003(4) 0.002(4)
C48 0.013(5) 0.020(6) 0.033(7) -0.005(5) -0.009(5) -0.005(4)
C49 0.025(6) 0.021(7) 0.037(8) -0.008(5) 0.007(6) -0.002(5)
C50 0.025(7) 0.046(9) 0.045(8) -0.021(7) 0.014(6) -0.013(6)
C51 0.022(6) 0.018(6) 0.055(9) -0.014(6) 0.009(6) 0.003(5)
C52 0.024(6) 0.015(6) 0.037(8) -0.002(5) -0.001(5) -0.005(5)
P5 0.0281(17) 0.0248(17) 0.039(2) -0.0042(15) 0.0038(17) -0.0082(14)
F1 0.081(8) 0.061(7) 0.200(15) -0.078(9) 0.019(8) -0.002(6)
F2 0.063(7) 0.049(6) 0.257(18) -0.092(9) -0.026(8) 0.018(5)
F3 0.128(14) 0.093(11) 0.100(13) 0.001(9) 0.063(11) -0.073(10)
F4 0.128(14) 0.093(11) 0.100(13) 0.001(9) 0.063(11) -0.073(10)
F5 0.13(2) 0.064(13) 0.17(3) 0.025(14) -0.13(2) -0.013(14)
F6 0.096(15) 0.040(9) 0.076(13) 0.017(8) -0.059(12) -0.007(9)
F3' 0.005(8) 0.072(19) 0.22(4) -0.10(2) 0.009(15) -0.012(9)
F4' 0.005(8) 0.072(19) 0.22(4) -0.10(2) 0.009(15) -0.012(9)
F5' 0.08(4) 0.54(18) 0.25(9) 0.20(10) -0.05(5) 0.02(6)
F6' 0.33(10) 0.12(5) 0.22(7) 0.04(4) -0.23(8) 0.00(6)

loop_
_atom_type_symbol
_atom_type_description
_atom_type_scat_dispersion_real
_atom_type_scat_dispersion_imag
_atom_type_scat_source
C C 0.0033 0.0016 'International Tables Vol C Tables 4.2.6.8 and 6.1.1.4'
H H 0.0000 0.0000 'International Tables Vol C Tables 4.2.6.8 and 6.1.1.4'
N N 0.0061 0.0033 'International Tables Vol C Tables 4.2.6.8 and 6.1.1.4'
O O 0.0106 0.0060 'International Tables Vol C Tables 4.2.6.8 and 6.1.1.4'
F F 0.0171 0.0103 'International Tables Vol C Tables 4.2.6.8 and 6.1.1.4'
P P 0.1023 0.0942 'International Tables Vol C Tables 4.2.6.8 and 6.1.1.4'
Cl Cl 0.1484 0.1585 'International Tables Vol C Tables 4.2.6.8 and 6.1.1.4'
Mn Mn 0.3368 0.7283 'International Tables Vol C Tables 4.2.6.8 and 6.1.1.4'
Sn Sn -0.6537 1.4246 'International Tables Vol C Tables 4.2.6.8 and 6.1.1.4'

loop_
_geom_angle_atom_site_label_1
_geom_angle_atom_site_label_2
_geom_angle_atom_site_label_3
_geom_angle
_geom_angle_site_symmetry_1
_geom_angle_site_symmetry_3
_geom_angle_publ_flag
N1 Sn1 Cl2 90.5(2) . . ?
N1 Sn1 Cl1 91.0(3) . . ?
Cl2 Sn1 Cl1 93.29(14) . . ?
C2 Mn1 C1 177.2(5) . . ?
C2 Mn1 P3 93.2(3) . . ?
C1 Mn1 P3 89.5(3) . . ?
C2 Mn1 P2 91.2(3) . . ?
C1 Mn1 P2 87.2(3) . . ?
P3 Mn1 P2 105.34(11) . . ?
C2 Mn1 P1 91.7(3) . . ?
C1 Mn1 P1 85.6(3) . . ?
P3 Mn1 P1 174.80(12) . . ?
P2 Mn1 P1 72.95(10) . . ?
C2 Mn1 P4 87.3(3) . . ?
C1 Mn1 P4 94.3(3) . . ?
P3 Mn1 P4 73.96(11) . . ?
P2 Mn1 P4 178.29(13) . . ?
P1 Mn1 P4 107.88(12) . . ?
C10 P1 C4 103.1(5) . . ?
C10 P1 C3 111.3(5) . . ?
C4 P1 C3 106.7(5) . . ?
C10 P1 Mn1 119.9(4) . . ?
C4 P1 Mn1 123.1(4) . . ?
C3 P1 Mn1 91.4(3) . . ?
C22 P2 C16 102.2(5) . . ?
C22 P2 C3 109.8(5) . . ?
C16 P2 C3 108.2(5) . . ?
C22 P2 Mn1 124.6(4) . . ?
C16 P2 Mn1 118.6(4) . . ?
C3 P2 Mn1 92.2(3) . . ?
C35 P3 C29 104.7(5) . . ?
C35 P3 C28 108.2(5) . . ?
C29 P3 C28 108.8(5) . . ?
C35 P3 Mn1 122.3(4) . . ?
C29 P3 Mn1 117.7(3) . . ?
C28 P3 Mn1 93.7(3) . . ?
C41 P4 C47 105.2(5) . . ?
C41 P4 C28 110.1(5) . . ?
C47 P4 C28 107.1(5) . . ?
C41 P4 Mn1 114.7(3) . . ?
C47 P4 Mn1 125.7(3) . . ?
C28 P4 Mn1 92.5(3) . . ?
C1 N1 Sn1 161.7(9) . . ?
N1 C1 Mn1 177.7(9) . . ?
O1 C2 Mn1 179.8(11) . . ?
P2 C3 P1 98.1(5) . . ?
C5 C4 C9 120.5(9) . . ?
C5 C4 P1 120.4(8) . . ?
C9 C4 P1 118.8(8) . . ?
C6 C5 C4 121.2(10) . . ?
C5 C6 C7 119.8(11) . . ?
C6 C7 C8 119.4(11) . . ?
C7 C8 C9 121.5(10) . . ?
C4 C9 C8 117.4(11) . . ?
C11 C10 C15 117.2(11) . . ?
C11 C10 P1 124.4(9) . . ?
C15 C10 P1 118.4(9) . . ?
C12 C11 C10 120.4(11) . . ?
C13 C12 C11 121.3(13) . . ?
C14 C13 C12 119.7(14) . . ?
C13 C14 C15 121.0(12) . . ?
C14 C15 C10 120.3(11) . . ?
C17 C16 C21 118.5(10) . . ?
C17 C16 P2 121.5(8) . . ?
C21 C16 P2 119.8(8) . . ?
C18 C17 C16 122.4(11) . . ?
C17 C18 C19 119.3(12) . . ?
C20 C19 C18 118.0(11) . . ?
C21 C20 C19 121.0(11) . . ?
C20 C21 C16 120.8(11) . . ?
C27 C22 C23 119.5(10) . . ?
C27 C22 P2 120.4(8) . . ?
C23 C22 P2 119.9(9) . . ?
C24 C23 C22 115.4(13) . . ?
C25 C24 C23 123.2(14) . . ?
C26 C25 C24 121.0(15) . . ?
C25 C26 C27 117.6(13) . . ?
C22 C27 C26 123.2(12) . . ?
P3 C28 P4 99.0(5) . . ?
C34 C29 C30 116.4(11) . . ?
C34 C29 P3 123.0(9) . . ?
C30 C29 P3 120.1(8) . . ?
C31 C30 C29 121.6(12) . . ?
C30 C31 C32 120.6(12) . . ?
C31 C32 C33 119.6(12) . . ?
C34 C33 C32 118.8(12) . . ?
C33 C34 C29 123.0(12) . . ?
C36 C35 C40 119.9(9) . . ?
C36 C35 P3 121.1(8) . . ?
C40 C35 P3 119.0(7) . . ?
C37 C36 C35 119.5(11) . . ?
C38 C37 C36 120.6(11) . . ?
C39 C38 C37 119.6(11) . . ?
C38 C39 C40 122.1(11) . . ?
C39 C40 C35 118.3(9) . . ?
C42 C41 C46 121.3(10) . . ?
C42 C41 P4 121.0(9) . . ?
C46 C41 P4 116.6(8) . . ?
C41 C42 C43 119.3(12) . . ?
C44 C43 C42 118.5(12) . . ?
C45 C44 C43 121.8(12) . . ?
C44 C45 C46 119.1(14) . . ?
C41 C46 C45 120.0(12) . . ?
C48 C47 C52 120.9(10) . . ?
C48 C47 P4 120.5(8) . . ?
C52 C47 P4 118.5(9) . . ?
C47 C48 C49 119.4(10) . . ?
C48 C49 C50 118.7(12) . . ?
C51 C50 C49 119.3(12) . . ?
C52 C51 C50 121.7(11) . . ?
C51 C52 C47 119.9(11) . . ?
F5' P5 F6' 174(5) . . ?
F5' P5 F3' 92(4) . . ?
F6' P5 F3' 92(4) . . ?
F5' P5 F2 102(5) . . ?
F6' P5 F2 74(3) . . ?
F3' P5 F2 94.2(12) . . ?
F5' P5 F5 34(3) . . ?
F6' P5 F5 141(4) . . ?
F3' P5 F5 125(3) . . ?
F2 P5 F5 93.0(13) . . ?
F5' P5 F1 78(5) . . ?
F6' P5 F1 107(3) . . ?
F3' P5 F1 83.8(12) . . ?
F2 P5 F1 177.9(7) . . ?
F5 P5 F1 87.9(12) . . ?
F5' P5 F4 124(4) . . ?
F6' P5 F4 54(4) . . ?
F3' P5 F4 138(3) . . ?
F2 P5 F4 97.3(11) . . ?
F5 P5 F4 94.1(16) . . ?
F1 P5 F4 84.5(10) . . ?
F5' P5 F3 64(4) . . ?
F6' P5 F3 118(4) . . ?
F3' P5 F3 31(2) . . ?
F2 P5 F3 86.9(12) . . ?
F5 P5 F3 96(2) . . ?
F1 P5 F3 91.1(11) . . ?
F4 P5 F3 168.7(17) . . ?
F5' P5 F4' 77(3) . . ?
F6' P5 F4' 98(4) . . ?
F3' P5 F4' 169(3) . . ?
F2 P5 F4' 85.0(10) . . ?
F5 P5 F4' 44(2) . . ?
F1 P5 F4' 96.9(10) . . ?
F4 P5 F4' 53(2) . . ?
F3 P5 F4' 138(3) . . ?
F5' P5 F6 149(3) . . ?
F6' P5 F6 36(4) . . ?
F3' P5 F6 57(2) . . ?
F2 P5 F6 86.1(9) . . ?
F5 P5 F6 177(2) . . ?
F1 P5 F6 93.1(9) . . ?
F4 P5 F6 83.5(14) . . ?
F3 P5 F6 86.3(12) . . ?
F4' P5 F6 134(2) . . ?
P5 F1 F5' 43(4) . . ?
P5 F2 F6' 47(3) . . ?
P5 F5' F1 60(4) . . ?
P5 F6' F2 60(2) . . ?

loop_
_geom_bond_atom_site_label_1
_geom_bond_atom_site_label_2
_geom_bond_distance
_geom_bond_site_symmetry_2
_geom_bond_publ_flag
Sn1 N1 2.303(9) . ?
Sn1 Cl2 2.429(3) . ?
Sn1 Cl1 2.431(5) . ?
Mn1 C2 1.845(11) . ?
Mn1 C1 1.977(12) . ?
Mn1 P3 2.338(3) . ?
Mn1 P2 2.346(3) . ?
Mn1 P1 2.346(3) . ?
Mn1 P4 2.347(3) . ?
P1 C10 1.778(11) . ?
P1 C4 1.814(10) . ?
P1 C3 1.862(10) . ?
P2 C22 1.806(11) . ?
P2 C16 1.807(10) . ?
P2 C3 1.832(11) . ?
P3 C35 1.806(10) . ?
P3 C29 1.811(11) . ?
P3 C28 1.835(10) . ?
P4 C41 1.817(10) . ?
P4 C47 1.835(11) . ?
P4 C28 1.872(11) . ?
O1 C2 1.132(13) . ?
N1 C1 1.140(14) . ?
C4 C5 1.395(14) . ?
C4 C9 1.403(15) . ?
C5 C6 1.381(15) . ?
C6 C7 1.383(17) . ?
C7 C8 1.405(18) . ?
C8 C9 1.411(15) . ?
C10 C11 1.396(15) . ?
C10 C15 1.429(16) . ?
C11 C12 1.381(17) . ?
C12 C13 1.38(2) . ?
C13 C14 1.355(19) . ?
C14 C15 1.381(17) . ?
C16 C17 1.369(15) . ?
C16 C21 1.418(15) . ?
C17 C18 1.359(16) . ?
C18 C19 1.425(18) . ?
C19 C20 1.417(18) . ?
C20 C21 1.335(17) . ?
C22 C27 1.371(17) . ?
C22 C23 1.457(16) . ?
C23 C24 1.421(19) . ?
C24 C25 1.38(2) . ?
C25 C26 1.38(2) . ?
C26 C27 1.413(17) . ?
C29 C34 1.379(16) . ?
C29 C30 1.415(17) . ?
C30 C31 1.354(18) . ?
C31 C32 1.375(19) . ?
C32 C33 1.40(2) . ?
C33 C34 1.371(18) . ?
C35 C36 1.409(15) . ?
C35 C40 1.422(15) . ?
C36 C37 1.396(16) . ?
C37 C38 1.395(18) . ?
C38 C39 1.376(17) . ?
C39 C40 1.394(15) . ?
C41 C42 1.384(17) . ?
C41 C46 1.390(16) . ?
C42 C43 1.431(17) . ?
C43 C44 1.41(2) . ?
C44 C45 1.38(2) . ?
C45 C46 1.417(17) . ?
C47 C48 1.376(16) . ?
C47 C52 1.383(15) . ?
C48 C49 1.385(16) . ?
C49 C50 1.435(17) . ?
C50 C51 1.35(2) . ?
C51 C52 1.351(17) . ?
P5 F5' 1.23(8) . ?
P5 F6' 1.26(7) . ?
P5 F3' 1.48(2) . ?
P5 F2 1.498(9) . ?
P5 F5 1.50(2) . ?
P5 F1 1.557(10) . ?
P5 F4 1.569(14) . ?
P5 F3 1.597(18) . ?
P5 F4' 1.61(2) . ?
P5 F6 1.617(17) . ?
F1 F5' 1.76(9) . ?
F2 F6' 1.66(5) . ?
